data_2200658
loop_
_publ_author_name
'Eriksson, Lars'
'Hu, Jiwei'

_publ_section_title
;
 Phenyl 2,4,6-tribromophenyl ether
;
_journal_issue 10
_journal_name_full 'Acta Crystallographica Section E'
_journal_page_first o930
_journal_page_last o932
_journal_paper_doi 10.1107/S1600536801014702
_journal_volume 57
_journal_year 2001
_chemical_formula_iupac 'C12 H7 Br3 O'
_chemical_formula_moiety 'C12 H7 Br3 O'
_chemical_formula_sum 'C12 H7 Br3 O'
_chemical_formula_weight 406.91
_chemical_name_systematic
;
Phenyl 2,4,6-tribromophenyl ether
;
_space_group_IT_number 2
_symmetry_cell_setting triclinic
_symmetry_space_group_name_Hall '-P 1'
_symmetry_space_group_name_H-M 'P -1'
_audit_creation_method SHELXL-97
_cell_angle_alpha 109.43(5)
_cell_angle_beta 99.76(4)
_cell_angle_gamma 97.37(5)
_cell_formula_units_Z 2
_cell_length_a 5.994(2)
_cell_length_b 10.182(5)
_cell_length_c 11.479(5)
_cell_measurement_reflns_used 1255
_cell_measurement_temperature 293(2)
_cell_measurement_theta_max 25.0
_cell_measurement_theta_min 1.65
_cell_volume 638.1(5)
_computing_cell_refinement 'CELL in IPDS Software'
_computing_data_collection 'EXPOSE in IPDS Software (Stoe, 1997)'
_computing_data_reduction 'INTEGRATE in IPDS Software'
_computing_molecular_graphics 'DIAMOND (Bergerhoff, 1996)'
_computing_structure_refinement 'SHELXL97 (Sheldrick, 1997)'
_computing_structure_solution 'SHELXS97 (Sheldrick, 1990)'
_diffrn_ambient_temperature 293(2)
_diffrn_detector_area_resol_mean 6.0
_diffrn_measured_fraction_theta_full .977
_diffrn_measured_fraction_theta_max .977
_diffrn_measurement_device_type 'Stoe IPDS'
_diffrn_measurement_method area-detector
_diffrn_radiation_monochromator graphite
_diffrn_radiation_source 'fine-focus sealed tube'
_diffrn_radiation_type MoK\a
_diffrn_radiation_wavelength .71073
_diffrn_reflns_av_R_equivalents .0554
_diffrn_reflns_av_sigmaI/netI .0386
_diffrn_reflns_limit_h_max 7
_diffrn_reflns_limit_h_min -7
_diffrn_reflns_limit_k_max 12
_diffrn_reflns_limit_k_min -12
_diffrn_reflns_limit_l_max 14
_diffrn_reflns_limit_l_min -14
_diffrn_reflns_number 9866
_diffrn_reflns_theta_full 25.86
_diffrn_reflns_theta_max 25.86
_diffrn_reflns_theta_min 3.38
_exptl_absorpt_coefficient_mu 9.457
_exptl_absorpt_correction_T_max .3031
_exptl_absorpt_correction_T_min .1043
_exptl_absorpt_correction_type numerical
_exptl_absorpt_process_details '(XRED; Stoe & Cie, 1997)'
_exptl_crystal_colour colourless
_exptl_crystal_density_diffrn 2.118
_exptl_crystal_density_method 'not measured'
_exptl_crystal_description irregular
_exptl_crystal_F_000 384
_exptl_crystal_size_max .24
_exptl_crystal_size_mid .15
_exptl_crystal_size_min .13
_refine_diff_density_max .587
_refine_diff_density_min -.380
_refine_ls_extinction_method none
_refine_ls_goodness_of_fit_ref 1.230
_refine_ls_hydrogen_treatment constr
_refine_ls_matrix_type full
_refine_ls_number_parameters 145
_refine_ls_number_reflns 2425
_refine_ls_number_restraints 0
_refine_ls_restrained_S_all 1.230
_refine_ls_R_factor_all .0565
_refine_ls_R_factor_gt .0334
_refine_ls_shift/su_max .001
_refine_ls_shift/su_mean .000
_refine_ls_structure_factor_coef Fsqd
_refine_ls_weighting_details 'calc w = 1/[\s^2^(Fo^2^)+(0.02P)^2^] where P = (Fo^2^+2Fc^2^)/3'
_refine_ls_weighting_scheme calc
_refine_ls_wR_factor_ref .0655
_reflns_number_gt 1701
_reflns_number_total 2425
_reflns_threshold_expression I>2\s(I)
_cod_data_source_file cv6057.cif
_cod_data_source_block I
_cod_depositor_comments
;
The following automatic conversions were performed:
'_symmetry_cell_setting' value 'Triclinic' changed to 'triclinic'
according to '/home/saulius/struct/CIF-dictionaries/cif_core.dic'
dictionary named 'cif_core.dic' version 2.4.1 from 2010-06-29.

Automatic conversion script
Id: cif_fix_enum 1527 2010-12-29 10:47:43Z saulius 

The following automatic conversions were performed:

'_symmetry_cell_setting' value 'Triclinic' changed to 'triclinic'
according to /home/saulius/struct/CIF-dictionaries/cif_core.dic
dictionary named 'cif_core.dic' version 2.4.1 from 2010-06-29.

Automatic conversion script
Id: cif_fix_values 1715 2011-07-08 13:25:40Z adriana 
;
_cod_original_cell_volume 638.1(3)
_cod_database_code 2200658
_cod_database_fobs_code 2200658

loop_
_symmetry_equiv_pos_as_xyz
'x, y, z'
'-x, -y, -z'

loop_
_atom_site_label
_atom_site_fract_x
_atom_site_fract_y
_atom_site_fract_z
_atom_site_U_iso_or_equiv
_atom_site_adp_type
_atom_site_calc_flag
_atom_site_refinement_flags
_atom_site_occupancy
_atom_site_disorder_assembly
_atom_site_disorder_group
_atom_site_type_symbol
Br1 .07262(9) .73606(6) .15501(4) .08616(19) Uani d . 1 . . Br
Br2 .77796(8) .57412(5) .44077(4) .07397(16) Uani d . 1 . . Br
Br3 .28026(9) .97473(5) .68889(4) .07956(18) Uani d . 1 . . Br
O .4696(5) .5877(3) .2044(2) .0617(7) Uani d . 1 . . O
C1 .4208(7) .6706(4) .3159(3) .0513(9) Uani d . 1 . . C
C2 .2538(7) .7518(4) .3119(3) .0558(10) Uani d . 1 . . C
C3 .2126(7) .8431(4) .4224(3) .0622(10) Uani d . 1 . . C
H3 .1000 .8976 .4195 .075 Uiso calc R 1 . . H
C4 .3426(7) .8514(4) .5372(3) .0563(10) Uani d . 1 . . C
C5 .5095(7) .7737(4) .5446(3) .0566(10) Uani d . 1 . . C
H5 .5949 .7805 .6228 .068 Uiso calc R 1 . . H
C6 .5486(6) .6846(4) .4330(3) .0520(9) Uani d . 1 . . C
C7 .3932(7) .4412(4) .1640(3) .0528(10) Uani d . 1 . . C
C8 .1430(9) .2331(5) .1495(4) .0745(12) Uani d . 1 . . C
H8 .0165 .1901 .1699 .089 Uiso calc R 1 . . H
C9 .2065(8) .3802(4) .1957(3) .0610(11) Uani d . 1 . . C
H9 .1241 .4362 .2471 .073 Uiso calc R 1 . . H
C10 .2649(10) .1507(5) .0742(4) .0842(15) Uani d . 1 . . C
H10 .2232 .0521 .0450 .101 Uiso calc R 1 . . H
C11 .4488(10) .2142(6) .0422(4) .0856(15) Uani d . 1 . . C
H11 .5300 .1580 -.0100 .103 Uiso calc R 1 . . H
C12 .5148(8) .3595(5) .0859(3) .0674(12) Uani d . 1 . . C
H12 .6390 .4020 .0635 .081 Uiso calc R 1 . . H

loop_
_atom_site_aniso_label
_atom_site_aniso_U_11
_atom_site_aniso_U_22
_atom_site_aniso_U_33
_atom_site_aniso_U_12
_atom_site_aniso_U_13
_atom_site_aniso_U_23
Br1 .0885(4) .1222(4) .0522(2) .0472(3) .0070(2) .0321(2)
Br2 .0660(3) .0895(3) .0816(3) .0366(2) .0182(2) .0420(2)
Br3 .1070(4) .0740(3) .0548(2) .0298(3) .0220(2) .0135(2)
O .076(2) .0645(17) .0588(14) .0225(14) .0345(14) .0280(13)
C1 .057(3) .051(2) .0513(19) .0105(18) .0153(17) .0234(16)
C2 .060(3) .063(2) .0479(18) .0191(19) .0093(17) .0238(17)
C3 .069(3) .066(2) .059(2) .028(2) .0152(19) .0248(19)
C4 .066(3) .047(2) .052(2) .0110(19) .0148(19) .0124(16)
C5 .065(3) .051(2) .0488(19) .0068(19) .0033(18) .0176(17)
C6 .047(2) .053(2) .066(2) .0131(17) .0138(18) .0313(18)
C7 .059(3) .065(3) .0409(17) .021(2) .0109(17) .0241(17)
C8 .075(3) .076(3) .064(2) -.001(2) .004(2) .027(2)
C9 .067(3) .065(3) .0482(19) .017(2) .0126(19) .0154(18)
C10 .095(4) .067(3) .067(3) .017(3) -.011(3) .008(2)
C11 .085(4) .088(4) .065(3) .041(3) .003(3) .001(2)
C12 .068(3) .082(3) .053(2) .030(2) .018(2) .019(2)

loop_
_atom_type_symbol
_atom_type_description
_atom_type_scat_dispersion_real
_atom_type_scat_dispersion_imag
_atom_type_scat_source
C C .0033 .0016 'International Tables Vol C Tables 4.2.6.8 and 6.1.1.4'
H H .0000 .0000 'International Tables Vol C Tables 4.2.6.8 and 6.1.1.4'
O O .0106 .0060 'International Tables Vol C Tables 4.2.6.8 and 6.1.1.4'
Br Br -.2901 2.4595 'International Tables Vol C Tables 4.2.6.8 and 6.1.1.4'

loop_
_geom_angle_atom_site_label_1
_geom_angle_atom_site_label_2
_geom_angle_atom_site_label_3
_geom_angle
_geom_angle_publ_flag
C1 O C7 117.3(3) yes
O C1 C6 121.7(4) yes
O C1 C2 119.7(3) yes
C6 C1 C2 118.3(3) ?
C1 C2 C3 120.9(3) ?
C1 C2 Br1 120.2(3) ?
C3 C2 Br1 118.9(3) ?
C4 C3 C2 118.5(4) ?
C4 C3 H3 120.8 ?
C2 C3 H3 120.8 ?
C5 C4 C3 122.2(3) ?
C5 C4 Br3 119.7(3) ?
C3 C4 Br3 118.1(3) ?
C4 C5 C6 118.1(3) ?
C4 C5 H5 120.9 ?
C6 C5 H5 120.9 ?
C5 C6 C1 121.9(4) ?
C5 C6 Br2 119.0(3) ?
C1 C6 Br2 119.1(3) ?
C9 C7 C12 121.3(4) ?
C9 C7 O 123.2(3) yes
C12 C7 O 115.5(4) yes
C10 C8 C9 120.6(5) ?
C10 C8 H8 119.7 ?
C9 C8 H8 119.7 ?
C7 C9 C8 118.7(4) ?
C7 C9 H9 120.7 ?
C8 C9 H9 120.7 ?
C8 C10 C11 119.6(5) ?
C8 C10 H10 120.2 ?
C11 C10 H10 120.2 ?
C10 C11 C12 121.0(4) ?
C10 C11 H11 119.5 ?
C12 C11 H11 119.5 ?
C11 C12 C7 118.7(5) ?
C11 C12 H12 120.7 ?
C7 C12 H12 120.7 ?

loop_
_geom_bond_atom_site_label_1
_geom_bond_atom_site_label_2
_geom_bond_site_symmetry_2
_geom_bond_distance
_geom_bond_publ_flag
Br1 C2 . 1.884(4) yes
Br2 C6 . 1.894(4) yes
Br3 C4 . 1.907(4) yes
O C1 . 1.381(4) yes
O C7 . 1.394(4) yes
C1 C6 . 1.382(5) ?
C1 C2 . 1.383(5) ?
C2 C3 . 1.383(5) ?
C3 C4 . 1.382(5) ?
C3 H3 . .9300 ?
C4 C5 . 1.362(5) ?
C5 C6 . 1.379(5) ?
C5 H5 . .9300 ?
C7 C9 . 1.371(5) ?
C7 C12 . 1.382(5) ?
C8 C10 . 1.368(7) ?
C8 C9 . 1.388(6) ?
C8 H8 . .9300 ?
C9 H9 . .9300 ?
C10 C11 . 1.372(7) ?
C10 H10 . .9300 ?
C11 C12 . 1.373(6) ?
C11 H11 . .9300 ?
C12 H12 . .9300 ?

loop_
_geom_torsion_atom_site_label_1
_geom_torsion_atom_site_label_2
_geom_torsion_atom_site_label_3
_geom_torsion_atom_site_label_4
_geom_torsion
_geom_torsion_publ_flag
C7 O C1 C6 78.7(4) yes
C7 O C1 C2 -107.1(4) yes
O C1 C2 C3 -175.5(4) ?
C6 C1 C2 C3 -1.1(6) ?
O C1 C2 Br1 6.1(5) ?
C6 C1 C2 Br1 -179.5(3) ?
C1 C2 C3 C4 .1(6) ?
Br1 C2 C3 C4 178.5(3) ?
C2 C3 C4 C5 .4(6) ?
C2 C3 C4 Br3 -178.8(3) ?
C3 C4 C5 C6 .2(6) ?
Br3 C4 C5 C6 179.4(3) ?
C4 C5 C6 C1 -1.3(6) ?
C4 C5 C6 Br2 -179.5(3) ?
O C1 C6 C5 176.1(3) ?
C2 C1 C6 C5 1.8(6) ?
O C1 C6 Br2 -5.8(5) ?
C2 C1 C6 Br2 179.9(3) ?
C1 O C7 C9 26.2(5) yes
C1 O C7 C12 -155.5(3) yes
C12 C7 C9 C8 1.2(6) ?
O C7 C9 C8 179.4(3) ?
C10 C8 C9 C7 .2(6) ?
C9 C8 C10 C11 -1.3(7) ?
C8 C10 C11 C12 .9(7) ?
C10 C11 C12 C7 .4(7) ?
C9 C7 C12 C11 -1.5(6) ?
O C7 C12 C11 -179.8(3) ?

loop_
_cod_related_entry_id
_cod_related_entry_database
_cod_related_entry_code
1 ChemSpider 10239064
